data_4038288
loop_
_publ_author_name
'Potopnyk, Mykhaylo A.'
'Volyniuk, Dmytro'
'Luboradzki, Roman'
'Ceborska, Magdalena'
'Hladka, Iryna'
'Danyliv, Yan'
'Grazulevicius, Juozas V.'

_publ_section_title
;
 Organolithium-Mediated Postfunctionalization of
 Thiazolo[3,2-<i>c</i>][1,3,5,2]oxadiazaborinine Fluorescent Dyes.
;
_journal_issue 9
_journal_name_full 'The Journal of organic chemistry'
_journal_page_first 6060
_journal_page_last 6072
_journal_paper_doi 10.1021/acs.joc.0c00552
_journal_volume 85
_journal_year 2020
_chemical_formula_sum 'C14 H16 B F2 N3 O S'
_chemical_formula_weight 323.17
_space_group_IT_number 14
_space_group_name_Hall '-P 2ybc'
_space_group_name_H-M_alt 'P 1 21/c 1'
_symmetry_cell_setting monoclinic
_symmetry_space_group_name_H-M 'P 1 21/c 1'
_atom_sites_solution_hydrogens geom
_atom_sites_solution_primary direct
_atom_sites_solution_secondary difmap
_audit_creation_method SHELXL-97
_cell_angle_alpha 90.00
_cell_angle_beta 107.296(2)
_cell_angle_gamma 90.00
_cell_formula_units_Z 4
_cell_length_a 12.6493(2)
_cell_length_b 6.22270(10)
_cell_length_c 19.5519(3)
_cell_measurement_reflns_used 7479
_cell_measurement_temperature 100.01(10)
_cell_measurement_theta_max 70.7190
_cell_measurement_theta_min 2.3770
_cell_volume 1469.39(4)
_computing_structure_refinement 'SHELXL-97 (Sheldrick, 2008)'
_diffrn_ambient_temperature 100.01(10)
_diffrn_measured_fraction_theta_full 0.990
_diffrn_measured_fraction_theta_max 0.991
_diffrn_measurement_device_type 'SuperNova, Dual, Cu at home/near, Eos'
_diffrn_radiation_monochromator mirror
_diffrn_radiation_source 'fine-focus sealed tube'
_diffrn_radiation_type CuK\a
_diffrn_radiation_wavelength 1.54184
_diffrn_reflns_av_R_equivalents 0.0197
_diffrn_reflns_av_sigmaI/netI 0.0128
_diffrn_reflns_limit_h_max 15
_diffrn_reflns_limit_h_min -10
_diffrn_reflns_limit_k_max 7
_diffrn_reflns_limit_k_min -7
_diffrn_reflns_limit_l_max 23
_diffrn_reflns_limit_l_min -23
_diffrn_reflns_number 12930
_diffrn_reflns_theta_full 70.52
_diffrn_reflns_theta_max 70.52
_diffrn_reflns_theta_min 3.66
_exptl_absorpt_coefficient_mu 2.205
_exptl_absorpt_correction_T_max 1.00000
_exptl_absorpt_correction_T_min 0.68842
_exptl_absorpt_correction_type multi-scan
_exptl_absorpt_process_details
;
CrysAlisPro 1.171.40.45a (Rigaku Oxford Diffraction, 2019)
Empirical absorption correction using spherical harmonics,
 implemented in SCALE3 ABSPACK scaling algorithm.
;
_exptl_crystal_colour yellow
_exptl_crystal_density_diffrn 1.461
_exptl_crystal_density_method 'not measured'
_exptl_crystal_description block
_exptl_crystal_F_000 672
_exptl_crystal_size_max 0.5
_exptl_crystal_size_mid 0.4
_exptl_crystal_size_min 0.1
_refine_diff_density_max 0.287
_refine_diff_density_min -0.254
_refine_diff_density_rms 0.043
_refine_ls_extinction_method none
_refine_ls_goodness_of_fit_ref 1.053
_refine_ls_hydrogen_treatment mixed
_refine_ls_matrix_type full
_refine_ls_number_parameters 203
_refine_ls_number_reflns 2794
_refine_ls_number_restraints 0
_refine_ls_restrained_S_all 1.053
_refine_ls_R_factor_all 0.0323
_refine_ls_R_factor_gt 0.0314
_refine_ls_shift/su_max 0.021
_refine_ls_shift/su_mean 0.000
_refine_ls_structure_factor_coef Fsqd
_refine_ls_weighting_details 'calc w=1/[\s^2^(Fo^2^)+(0.0449P)^2^+0.6871P] where P=(Fo^2^+2Fc^2^)/3'
_refine_ls_weighting_scheme calc
_refine_ls_wR_factor_gt 0.0844
_refine_ls_wR_factor_ref 0.0852
_reflns_number_gt 2700
_reflns_number_total 2794
_reflns_threshold_expression >2\s(I)
_cod_data_source_file jo0c00552_si_002.cif
_cod_data_source_block 3a
_cod_depositor_comments 'Adding full bibliography for 4038285--4038289.cif.'
_cod_original_sg_symbol_H-M P21/c
_cod_database_code 4038288
_oxdiff_exptl_absorpt_empirical_full_min 0.648
_oxdiff_exptl_absorpt_empirical_full_max 1.630
_oxdiff_exptl_absorpt_empirical_details
;
Empirical correction (ABSPACK) includes:
- Absorption correction using spherical harmonics
- Frame scaling
;

loop_
_symmetry_equiv_pos_as_xyz
'x, y, z'
'-x, y+1/2, -z+1/2'
'-x, -y, -z'
'x, -y-1/2, z-1/2'

loop_
_atom_site_label
_atom_site_type_symbol
_atom_site_fract_x
_atom_site_fract_y
_atom_site_fract_z
_atom_site_U_iso_or_equiv
_atom_site_adp_type
_atom_site_occupancy
_atom_site_symmetry_multiplicity
_atom_site_calc_flag
_atom_site_refinement_flags
_atom_site_disorder_assembly
_atom_site_disorder_group
C1 C 0.50245(13) -1.2787(3) 0.39662(9) 0.0351(4) Uani 1 1 d . . .
H1A H 0.4718 -1.3605 0.3537 0.053 Uiso 1 1 calc R . .
H1B H 0.5315 -1.3747 0.4362 0.053 Uiso 1 1 calc R . .
H1C H 0.5609 -1.1887 0.3909 0.053 Uiso 1 1 calc R . .
C2 C 0.37942(13) -1.2001(3) 0.47154(8) 0.0331(3) Uani 1 1 d . . .
H2A H 0.4167 -1.1107 0.5114 0.050 Uiso 1 1 calc R . .
H2B H 0.3962 -1.3482 0.4839 0.050 Uiso 1 1 calc R . .
H2C H 0.3010 -1.1780 0.4599 0.050 Uiso 1 1 calc R . .
C3 C 0.37467(11) -0.9734(2) 0.36801(7) 0.0239(3) Uani 1 1 d . . .
C4 C 0.40157(11) -0.9378(2) 0.30358(8) 0.0249(3) Uani 1 1 d . . .
H4 H 0.4484 -1.0332 0.2901 0.030 Uiso 1 1 calc R . .
C5 C 0.35961(11) -0.7646(2) 0.26078(7) 0.0234(3) Uani 1 1 d . . .
H5 H 0.3779 -0.7459 0.2185 0.028 Uiso 1 1 calc R . .
C6 C 0.28982(11) -0.6147(2) 0.27919(7) 0.0211(3) Uani 1 1 d . . .
C7 C 0.26258(11) -0.6488(2) 0.34287(7) 0.0231(3) Uani 1 1 d . . .
H7 H 0.2163 -0.5518 0.3562 0.028 Uiso 1 1 calc R . .
C8 C 0.30305(11) -0.8230(2) 0.38598(7) 0.0241(3) Uani 1 1 d . . .
H8 H 0.2831 -0.8425 0.4277 0.029 Uiso 1 1 calc R . .
C9 C 0.24721(11) -0.4315(2) 0.23322(7) 0.0214(3) Uani 1 1 d . . .
C10 C 0.14103(11) -0.1335(2) 0.20257(7) 0.0220(3) Uani 1 1 d . . .
C11 C 0.04305(12) 0.1792(2) 0.13589(7) 0.0269(3) Uani 1 1 d . . .
C12 C 0.11228(12) 0.0832(2) 0.10438(7) 0.0258(3) Uani 1 1 d . . .
C13 C -0.02927(14) 0.3725(2) 0.11189(8) 0.0346(4) Uani 1 1 d . . .
H13A H 0.0102 0.4993 0.1333 0.052 Uiso 1 1 calc R . .
H13B H -0.0951 0.3579 0.1264 0.052 Uiso 1 1 calc R . .
H13C H -0.0492 0.3842 0.0607 0.052 Uiso 1 1 calc R . .
C14 C 0.13499(15) 0.1470(3) 0.03632(8) 0.0345(4) Uani 1 1 d . . .
H14A H 0.0842 0.2579 0.0131 0.052 Uiso 1 1 calc R . .
H14B H 0.1259 0.0246 0.0052 0.052 Uiso 1 1 calc R . .
H14C H 0.2095 0.1996 0.0470 0.052 Uiso 1 1 calc R . .
B1 B 0.24930(13) -0.2483(3) 0.12082(8) 0.0245(3) Uani 1 1 d . . .
N1 N 0.41621(11) -1.1453(2) 0.41039(7) 0.0324(3) Uani 1 1 d . . .
N2 N 0.17784(9) -0.29634(18) 0.24914(6) 0.0217(2) Uani 1 1 d . . .
N3 N 0.16702(9) -0.09510(18) 0.14245(6) 0.0221(2) Uani 1 1 d . . .
O1 O 0.28286(8) -0.41387(16) 0.17652(5) 0.0272(2) Uani 1 1 d . . .
F1 F 0.34047(7) -0.13660(14) 0.11600(5) 0.0327(2) Uani 1 1 d . . .
F2 F 0.19530(8) -0.34609(14) 0.05605(4) 0.0330(2) Uani 1 1 d . . .
S1 S 0.04584(3) 0.04711(5) 0.214783(17) 0.02507(12) Uani 1 1 d . . .

loop_
_atom_site_aniso_label
_atom_site_aniso_U_11
_atom_site_aniso_U_22
_atom_site_aniso_U_33
_atom_site_aniso_U_23
_atom_site_aniso_U_13
_atom_site_aniso_U_12
C1 0.0330(8) 0.0350(8) 0.0394(8) 0.0123(7) 0.0139(7) 0.0140(7)
C2 0.0341(8) 0.0344(8) 0.0326(8) 0.0124(6) 0.0124(6) 0.0059(6)
C3 0.0195(6) 0.0243(7) 0.0259(7) 0.0038(5) 0.0040(5) 0.0013(5)
C4 0.0225(7) 0.0248(7) 0.0281(7) 0.0019(5) 0.0088(6) 0.0031(5)
C5 0.0217(6) 0.0256(7) 0.0234(6) 0.0007(5) 0.0078(5) -0.0012(5)
C6 0.0182(6) 0.0216(6) 0.0218(6) 0.0022(5) 0.0035(5) -0.0013(5)
C7 0.0195(6) 0.0248(7) 0.0245(7) 0.0008(5) 0.0056(5) 0.0025(5)
C8 0.0228(6) 0.0283(7) 0.0211(6) 0.0034(5) 0.0065(5) 0.0015(5)
C9 0.0189(6) 0.0228(6) 0.0217(6) 0.0006(5) 0.0050(5) -0.0036(5)
C10 0.0195(6) 0.0209(6) 0.0234(6) -0.0008(5) 0.0032(5) -0.0040(5)
C11 0.0293(7) 0.0213(7) 0.0236(7) -0.0005(5) -0.0022(5) -0.0015(6)
C12 0.0308(7) 0.0183(6) 0.0225(7) 0.0013(5) -0.0012(5) -0.0042(5)
C13 0.0405(9) 0.0242(7) 0.0308(8) 0.0002(6) -0.0024(6) 0.0056(6)
C14 0.0484(9) 0.0250(7) 0.0270(7) 0.0049(6) 0.0062(7) -0.0025(7)
B1 0.0293(8) 0.0228(7) 0.0225(7) 0.0024(6) 0.0092(6) -0.0028(6)
N1 0.0332(7) 0.0333(7) 0.0342(7) 0.0143(6) 0.0155(5) 0.0130(5)
N2 0.0195(5) 0.0213(6) 0.0235(5) 0.0033(4) 0.0050(4) 0.0005(4)
N3 0.0242(6) 0.0192(5) 0.0209(5) 0.0022(4) 0.0035(4) -0.0029(4)
O1 0.0320(5) 0.0270(5) 0.0262(5) 0.0071(4) 0.0143(4) 0.0050(4)
F1 0.0331(5) 0.0314(5) 0.0383(5) 0.0033(4) 0.0178(4) -0.0057(4)
F2 0.0451(5) 0.0277(4) 0.0245(4) -0.0032(3) 0.0077(4) -0.0020(4)
S1 0.02365(19) 0.02290(19) 0.02657(19) 0.00154(12) 0.00426(13) 0.00347(12)

loop_
_atom_type_symbol
_atom_type_description
_atom_type_scat_dispersion_real
_atom_type_scat_dispersion_imag
_atom_type_scat_source
C C 0.0181 0.0091 'International Tables Vol C Tables 4.2.6.8 and 6.1.1.4'
H H 0.0000 0.0000 'International Tables Vol C Tables 4.2.6.8 and 6.1.1.4'
B B 0.0090 0.0039 'International Tables Vol C Tables 4.2.6.8 and 6.1.1.4'
N N 0.0311 0.0180 'International Tables Vol C Tables 4.2.6.8 and 6.1.1.4'
O O 0.0492 0.0322 'International Tables Vol C Tables 4.2.6.8 and 6.1.1.4'
F F 0.0727 0.0534 'International Tables Vol C Tables 4.2.6.8 and 6.1.1.4'
S S 0.3331 0.5567 'International Tables Vol C Tables 4.2.6.8 and 6.1.1.4'

loop_
_geom_angle_atom_site_label_1
_geom_angle_atom_site_label_2
_geom_angle_atom_site_label_3
_geom_angle
_geom_angle_site_symmetry_1
_geom_angle_site_symmetry_3
_geom_angle_publ_flag
N1 C3 C4 120.91(13) . . ?
N1 C3 C8 121.88(13) . . ?
C4 C3 C8 117.21(12) . . ?
C5 C4 C3 120.93(13) . . ?
C4 C5 C6 121.67(12) . . ?
C5 C6 C7 117.83(12) . . ?
C5 C6 C9 120.60(12) . . ?
C7 C6 C9 121.57(12) . . ?
C8 C7 C6 121.20(13) . . ?
C7 C8 C3 121.16(13) . . ?
N2 C9 O1 124.27(12) . . ?
N2 C9 C6 120.36(12) . . ?
O1 C9 C6 115.37(12) . . ?
N3 C10 N2 127.12(13) . . ?
N3 C10 S1 111.90(10) . . ?
N2 C10 S1 120.92(10) . . ?
C12 C11 C13 129.05(14) . . ?
C12 C11 S1 110.53(11) . . ?
C13 C11 S1 120.42(12) . . ?
C11 C12 N3 113.16(13) . . ?
C11 C12 C14 127.61(14) . . ?
N3 C12 C14 119.23(13) . . ?
F1 B1 F2 110.78(12) . . ?
F1 B1 O1 110.04(12) . . ?
F2 B1 O1 108.92(12) . . ?
F1 B1 N3 110.56(12) . . ?
F2 B1 N3 109.17(12) . . ?
O1 B1 N3 107.28(11) . . ?
C3 N1 C2 121.88(12) . . ?
C3 N1 C1 120.69(12) . . ?
C2 N1 C1 117.41(12) . . ?
C9 N2 C10 116.13(12) . . ?
C10 N3 C12 113.48(12) . . ?
C10 N3 B1 119.29(11) . . ?
C12 N3 B1 127.21(11) . . ?
C9 O1 B1 125.88(11) . . ?
C10 S1 C11 90.92(7) . . ?

loop_
_geom_bond_atom_site_label_1
_geom_bond_atom_site_label_2
_geom_bond_distance
_geom_bond_site_symmetry_2
_geom_bond_publ_flag
C1 N1 1.4580(19) . ?
C2 N1 1.4470(19) . ?
C3 N1 1.3594(18) . ?
C3 C4 1.4167(19) . ?
C3 C8 1.418(2) . ?
C4 C5 1.371(2) . ?
C5 C6 1.4024(19) . ?
C6 C7 1.4032(19) . ?
C6 C9 1.4527(19) . ?
C7 C8 1.3752(19) . ?
C9 N2 1.3179(18) . ?
C9 O1 1.3197(16) . ?
C10 N3 1.3327(17) . ?
C10 N2 1.3495(17) . ?
C10 S1 1.7148(14) . ?
C11 C12 1.351(2) . ?
C11 C13 1.500(2) . ?
C11 S1 1.7388(15) . ?
C12 N3 1.3992(18) . ?
C12 C14 1.496(2) . ?
B1 F1 1.3734(18) . ?
B1 F2 1.3880(17) . ?
B1 O1 1.4674(18) . ?
B1 N3 1.5595(19) . ?
